data_7702698
loop_
_publ_author_name
'Voloshin, Yan Z.'
'Zavodnik, Valery E.'
'Varzatskii, Oleg A.'
'Belsky, Vitaly K.'
'Palchik, Aleksei V.'
'Strizhakova, Nataly G.'
'Vorontsov, Ivan I.'
'Antipin, Mikhail Yu.'

_publ_section_title
;
 Clathrochelate monoribbed-functionalized iron(ii) \a-dioximates:
 synthetic pathways and structural and electrochemical features
;
_journal_issue 6
_journal_name_full 'Journal of the Chemical Society, Dalton Transactions'
_journal_page_first 1193
_journal_paper_doi 10.1039/b107021p
_journal_year 2002
_chemical_formula_sum 'C40 H36 B2 Cl F2 Fe N7 O6'
_chemical_formula_weight 861.68
_chemical_name_systematic
;
1,8-Bis(fluoroboro)-2,7,9,14,15,20-hexaoxa-3,6,10,13,16,19-hexaaza-
4,5,11,12-tetraphenyl-17-chloro-18-diethylaminobicyclo-[6.6.6]eicosa-
3,5,10,12,16,18-hexaene iron(II)x(C6H6)
;
_space_group_IT_number 61
_space_group_name_Hall '-P 2ac 2ab'
_space_group_name_H-M_alt 'P b c a'
_symmetry_cell_setting Orthorombic
_symmetry_space_group_name_H-M 'P b c a'
_atom_sites_solution_hydrogens geom
_atom_sites_solution_primary direct
_atom_sites_solution_secondary difmap
_audit_creation_method SHELXL
_cell_angle_alpha 90.00
_cell_angle_beta 90.00
_cell_angle_gamma 90.00
_cell_formula_units_Z 8
_cell_length_a 17.077(3)
_cell_length_b 21.551(4)
_cell_length_c 21.580(4)
_cell_measurement_reflns_used 118
_cell_measurement_temperature 120(2)
_cell_measurement_theta_max 27
_cell_measurement_theta_min 3
_cell_volume 7942(3)
_computing_cell_refinement 'Bruker SMART'
_computing_data_collection 'Bruker SMART'
_computing_data_reduction 'Bruker SAINT'
_computing_molecular_graphics 'SHELXTL PLUS 5.0'
_computing_publication_material 'SHELXTL PLUS 5.0'
_computing_structure_refinement 'SHELXTL PLUS 5.0'
_computing_structure_solution 'SHELXTL PLUS 5.0'
_diffrn_ambient_temperature 120(2)
_diffrn_measurement_device 'Bruker SMART 1K CCC'
_diffrn_measurement_method 'phi and omega scans'
_diffrn_radiation_monochromator graphite
_diffrn_radiation_source 'fine-focus sealed tube'
_diffrn_radiation_type MoK\a
_diffrn_radiation_wavelength 0.71073
_diffrn_reflns_av_R_equivalents 0.0470
_diffrn_reflns_av_sigmaI/netI 0.0391
_diffrn_reflns_limit_h_max 22
_diffrn_reflns_limit_h_min -22
_diffrn_reflns_limit_k_max 27
_diffrn_reflns_limit_k_min -27
_diffrn_reflns_limit_l_max 28
_diffrn_reflns_limit_l_min -26
_diffrn_reflns_number 54556
_diffrn_reflns_theta_max 27.53
_diffrn_reflns_theta_min 1.79
_exptl_absorpt_coefficient_mu 0.514
_exptl_absorpt_correction_T_max 1.000000
_exptl_absorpt_correction_T_min 0.779164
_exptl_absorpt_correction_type 'semi-empirical (SADABS)'
_exptl_crystal_colour red
_exptl_crystal_density_diffrn 1.441
_exptl_crystal_description prism
_exptl_crystal_F_000 3552
_exptl_crystal_size_max 0.5
_exptl_crystal_size_mid 0.5
_exptl_crystal_size_min 0.2
_refine_diff_density_max 1.660
_refine_diff_density_min -0.853
_refine_diff_density_rms 0.087
_refine_ls_extinction_method none
_refine_ls_goodness_of_fit_all 1.069
_refine_ls_goodness_of_fit_obs 1.206
_refine_ls_hydrogen_treatment constr
_refine_ls_matrix_type full
_refine_ls_number_parameters 532
_refine_ls_number_reflns 9127
_refine_ls_number_restraints 0
_refine_ls_restrained_S_all 1.120
_refine_ls_restrained_S_obs 1.206
_refine_ls_R_factor_all 0.0982
_refine_ls_R_factor_obs 0.0635
_refine_ls_shift/esd_max 0.129
_refine_ls_shift/esd_mean 0.010
_refine_ls_structure_factor_coef Fsqd
_refine_ls_weighting_details 'w=1/[\s^2^(Fo^2^)+(0.1243P)^2^+2.3045P] where P=(Fo^2^+2Fc^2^)/3'
_refine_ls_weighting_scheme calc
_refine_ls_wR_factor_all 0.2201
_refine_ls_wR_factor_obs 0.1884
_reflns_number_observed 5883
_reflns_number_total 9138
_reflns_observed_criterion >2sigma(I)
_cod_data_source_file b107021p.txt
_cod_data_source_block 9
_cod_depositor_comments
;
The following automatic conversions were performed:

data item '_refine_ls_weighting_scheme' value 'calc
w=1/[\s^2^(Fo^2^)+(0.1243P)^2^+2.3045P] where P=(Fo^2^+2Fc^2^)/3' was
changed to 'calc'. A new data item '_refine_ls_weighting_details' was
created with the value set to
'w=1/[\s^2^(Fo^2^)+(0.1243P)^2^+2.3045P] where P=(Fo^2^+2Fc^2^)/3'.

Automatic conversion script
Id: cif_fix_values 6909 2019-04-08 15:41:33Z antanas 
;
_cod_original_cell_volume 7942.1(24)
_cod_original_sg_symbol_H-M Pbca
_cod_database_code 7702698

loop_
_symmetry_equiv_pos_as_xyz
'x, y, z'
'-x+1/2, -y, z+1/2'
'-x, y+1/2, -z+1/2'
'x+1/2, -y+1/2, -z'
'-x, -y, -z'
'x-1/2, y, -z-1/2'
'x, -y-1/2, z-1/2'
'-x-1/2, y-1/2, z'

loop_
_atom_site_aniso_label
_atom_site_aniso_U_11
_atom_site_aniso_U_22
_atom_site_aniso_U_33
_atom_site_aniso_U_23
_atom_site_aniso_U_13
_atom_site_aniso_U_12
Fe1 0.0212(2) 0.0288(3) 0.0430(3) 0.0039(2) 0.0003(2) 0.0004(2)
Cl1 0.0884(9) 0.0461(7) 0.0800(9) -0.0062(6) -0.0098(7) -0.0111(6)
F1 0.0326(11) 0.0472(13) 0.0550(13) 0.0218(11) 0.0013(9) 0.0009(9)
F2 0.0308(11) 0.0372(12) 0.092(2) 0.0280(12) -0.0065(11) -0.0044(9)
B1 0.024(2) 0.044(2) 0.047(2) 0.013(2) 0.002(2) 0.000(2)
B2 0.023(2) 0.032(2) 0.073(3) 0.011(2) -0.001(2) -0.004(2)
O1 0.0337(13) 0.051(2) 0.0443(14) 0.0073(13) 0.0050(11) 0.0021(11)
O2 0.0353(13) 0.0276(13) 0.073(2) 0.0079(13) -0.0134(12) -0.0046(11)
O3 0.0271(12) 0.0360(13) 0.0454(14) 0.0140(11) 0.0031(10) 0.0027(10)
O4 0.0291(12) 0.0369(14) 0.060(2) 0.0202(12) 0.0010(11) 0.0003(10)
O5 0.0276(12) 0.0297(13) 0.0521(15) 0.0129(11) -0.0011(10) -0.0010(10)
O6 0.0250(12) 0.0268(12) 0.062(2) 0.0123(11) -0.0030(11) -0.0017(9)
N1 0.0278(15) 0.042(2) 0.050(2) 0.010(2) 0.0001(13) 0.0056(12)
N2 0.0275(14) 0.033(2) 0.060(2) -0.002(2) -0.0101(14) -0.0004(12)
N3 0.0248(13) 0.032(2) 0.0389(15) 0.0074(12) 0.0012(11) -0.0006(11)
N4 0.0243(13) 0.0293(15) 0.049(2) 0.0090(13) -0.0018(12) -0.0010(11)
N5 0.0240(13) 0.0276(14) 0.044(2) 0.0057(12) 0.0038(11) 0.0028(11)
N6 0.0243(13) 0.0263(14) 0.046(2) 0.0039(13) 0.0015(11) 0.0010(11)
N7 0.053(2) 0.075(3) 0.060(2) -0.025(2) -0.001(2) -0.015(2)
C1 0.032(2) 0.057(3) 0.049(2) -0.013(2) -0.008(2) 0.002(2)
C2 0.034(2) 0.042(2) 0.065(3) -0.004(2) -0.012(2) -0.002(2)
C3 0.0233(15) 0.028(2) 0.038(2) 0.0014(14) -0.0011(13) -0.0023(12)
C4 0.025(2) 0.030(2) 0.042(2) 0.0020(14) -0.0011(13) -0.0039(13)
C5 0.0234(15) 0.031(2) 0.038(2) 0.0016(14) 0.0011(13) -0.0008(13)
C6 0.0232(15) 0.026(2) 0.040(2) -0.0023(14) 0.0028(13) 0.0008(12)
C7 0.145(6) 0.092(5) 0.070(4) 0.009(3) -0.045(4) -0.058(5)
C8 0.364(19) 0.174(10) 0.095(6) -0.068(7) 0.034(8) -0.158(12)
C9 0.076(3) 0.058(3) 0.045(2) -0.002(2) -0.003(2) -0.002(2)
C10 0.081(4) 0.069(3) 0.065(3) 0.001(3) -0.003(3) 0.017(3)
C11 0.0214(15) 0.033(2) 0.043(2) 0.005(2) 0.0028(13) -0.0013(13)
C12 0.028(2) 0.057(3) 0.046(2) 0.006(2) 0.0010(15) 0.005(2)
C13 0.036(2) 0.082(3) 0.061(3) 0.024(3) 0.001(2) 0.016(2)
C14 0.044(2) 0.065(3) 0.082(3) 0.019(3) 0.018(2) 0.026(2)
C15 0.043(2) 0.047(2) 0.065(3) 0.001(2) 0.014(2) 0.010(2)
C16 0.032(2) 0.030(2) 0.051(2) 0.001(2) 0.0047(15) -0.0012(14)
C17 0.029(2) 0.026(2) 0.045(2) 0.0036(15) 0.0054(14) -0.0020(13)
C18 0.029(2) 0.034(2) 0.056(2) 0.005(2) 0.004(2) -0.0014(14)
C19 0.028(2) 0.037(2) 0.071(3) 0.010(2) 0.011(2) 0.0015(15)
C20 0.048(2) 0.029(2) 0.066(3) 0.011(2) 0.025(2) 0.008(2)
C21 0.060(3) 0.038(2) 0.046(2) 0.005(2) 0.011(2) 0.001(2)
C22 0.041(2) 0.036(2) 0.052(2) 0.005(2) 0.003(2) -0.005(2)
C23 0.024(2) 0.037(2) 0.039(2) 0.0034(15) 0.0027(13) 0.0004(13)
C24 0.033(2) 0.030(2) 0.051(2) 0.003(2) -0.006(2) -0.0010(14)
C25 0.039(2) 0.035(2) 0.063(3) 0.005(2) -0.010(2) 0.006(2)
C26 0.042(2) 0.052(2) 0.055(2) -0.001(2) -0.014(2) 0.009(2)
C27 0.042(2) 0.049(2) 0.049(2) -0.011(2) -0.013(2) 0.007(2)
C28 0.031(2) 0.036(2) 0.046(2) -0.003(2) -0.0007(14) 0.0071(15)
C29 0.025(2) 0.029(2) 0.042(2) 0.0020(14) -0.0016(13) -0.0024(13)
C30 0.031(2) 0.032(2) 0.037(2) -0.0026(15) -0.0015(13) -0.0019(14)
C31 0.026(2) 0.051(2) 0.040(2) 0.000(2) 0.0007(14) -0.005(2)
C32 0.032(2) 0.044(2) 0.051(2) 0.008(2) -0.003(2) -0.012(2)
C33 0.043(2) 0.031(2) 0.072(3) 0.004(2) -0.010(2) -0.006(2)
C34 0.027(2) 0.037(2) 0.064(2) -0.003(2) 0.001(2) -0.0032(15)
C1S 0.061(3) 0.044(2) 0.048(2) -0.005(2) -0.003(2) 0.000(2)
C2S 0.059(3) 0.049(3) 0.058(3) 0.008(2) -0.002(2) -0.009(2)
C3S 0.045(2) 0.073(3) 0.058(3) 0.003(2) 0.011(2) 0.001(2)
C4S 0.057(3) 0.053(3) 0.075(3) -0.011(2) 0.009(2) 0.009(2)
C5S 0.062(3) 0.050(3) 0.074(3) 0.007(2) 0.007(2) -0.002(2)
C6S 0.057(3) 0.057(3) 0.046(2) 0.002(2) 0.006(2) 0.006(2)

loop_
_atom_site_label
_atom_site_type_symbol
_atom_site_fract_x
_atom_site_fract_y
_atom_site_fract_z
_atom_site_U_iso_or_equiv
_atom_site_thermal_displace_type
_atom_site_occupancy
_atom_site_calc_flag
_atom_site_refinement_flags
Fe1 Fe 0.12282(3) 0.38790(2) 0.35880(2) 0.0310(2) Uani 1 d .
Cl1 Cl 0.09848(9) 0.21327(6) 0.25560(6) 0.0715(4) Uani 1 d .
F1 F 0.11697(12) 0.55210(11) 0.24374(10) 0.0450(5) Uani 1 d .
F2 F 0.12807(12) 0.22138(11) 0.47103(13) 0.0533(6) Uani 1 d .
B1 B 0.1188(2) 0.4999(2) 0.2792(2) 0.0384(9) Uani 1 d .
B2 B 0.1256(2) 0.2748(2) 0.4365(2) 0.0426(10) Uani 1 d .
O1 O 0.14276(15) 0.44719(13) 0.23888(12) 0.0430(6) Uani 1 d .
O2 O 0.0918(2) 0.25749(11) 0.37520(14) 0.0453(7) Uani 1 d .
O3 O 0.03871(13) 0.49040(11) 0.30532(11) 0.0362(6) Uani 1 d .
O4 O 0.07674(14) 0.32040(12) 0.46804(12) 0.0421(6) Uani 1 d .
O5 O 0.17641(13) 0.51032(11) 0.32937(12) 0.0365(6) Uani 1 d .
O6 O 0.20767(13) 0.29627(11) 0.42917(12) 0.0381(6) Uani 1 d .
N1 N 0.1368(2) 0.39151(15) 0.2702(2) 0.0397(7) Uani 1 d .
N2 N 0.0968(2) 0.30469(14) 0.3339(2) 0.0404(7) Uani 1 d .
N3 N 0.0377(2) 0.44358(13) 0.34846(13) 0.0320(6) Uani 1 d .
N4 N 0.0619(2) 0.37146(13) 0.43072(14) 0.0342(6) Uani 1 d .
N5 N 0.1907(2) 0.45739(13) 0.36278(13) 0.0318(6) Uani 1 d .
N6 N 0.2111(2) 0.35306(13) 0.40007(13) 0.0321(6) Uani 1 d .
N7 N 0.1205(2) 0.3398(2) 0.1729(2) 0.0629(11) Uani 1 d .
C1 C 0.1202(2) 0.3420(2) 0.2364(2) 0.0461(10) Uani 1 d .
C2 C 0.1030(2) 0.2900(2) 0.2766(2) 0.0472(10) Uani 1 d .
C3 C -0.0193(2) 0.44522(15) 0.3893(2) 0.0296(7) Uani 1 d .
C4 C -0.0065(2) 0.3974(2) 0.4368(2) 0.0321(7) Uani 1 d .
C5 C 0.2626(2) 0.4490(2) 0.3830(2) 0.0308(7) Uani 1 d .
C6 C 0.2710(2) 0.38847(15) 0.4124(2) 0.0298(7) Uani 1 d .
C7 C 0.0681(4) 0.2975(3) 0.1395(3) 0.102(3) Uani 1 d .
H7A H 0.0413(4) 0.3201(3) 0.1069(3) 0.123 Uiso 1 calc R
H7B H 0.0288(4) 0.2816(3) 0.1678(3) 0.123 Uiso 1 calc R
C8 C 0.1134(7) 0.2423(5) 0.1105(4) 0.211(7) Uani 1 d .
H8A H 0.0774(7) 0.2157(5) 0.0890(4) 0.317 Uiso 1 calc R
H8B H 0.1392(7) 0.2193(5) 0.1427(4) 0.317 Uiso 1 calc R
H8C H 0.1517(7) 0.2578(5) 0.0818(4) 0.317 Uiso 1 calc R
C9 C 0.1795(3) 0.3719(2) 0.1389(2) 0.0596(12) Uani 1 d .
H9A H 0.2106(3) 0.3416(2) 0.1166(2) 0.071 Uiso 1 calc R
H9B H 0.2140(3) 0.3925(2) 0.1682(2) 0.071 Uiso 1 calc R
C10 C 0.1506(3) 0.4194(3) 0.0934(2) 0.0718(14) Uani 1 d .
H10A H 0.1944(3) 0.4383(3) 0.0730(2) 0.108 Uiso 1 calc R
H10B H 0.1211(3) 0.4506(3) 0.1149(2) 0.108 Uiso 1 calc R
H10C H 0.1177(3) 0.3996(3) 0.0632(2) 0.108 Uiso 1 calc R
C11 C -0.0855(2) 0.4886(2) 0.3882(2) 0.0327(7) Uani 1 d .
C12 C -0.1242(2) 0.5016(2) 0.3329(2) 0.0437(9) Uani 1 d .
H12A H -0.1074(2) 0.4834(2) 0.2962(2) 0.052 Uiso 1 calc R
C13 C -0.1877(2) 0.5417(2) 0.3323(2) 0.0597(12) Uani 1 d .
H13A H -0.2140(2) 0.5497(2) 0.2954(2) 0.072 Uiso 1 calc R
C14 C -0.2122(3) 0.5699(2) 0.3872(2) 0.0638(13) Uani 1 d .
H14A H -0.2545(3) 0.5971(2) 0.3868(2) 0.077 Uiso 1 calc R
C15 C -0.1735(2) 0.5576(2) 0.4423(2) 0.0517(10) Uani 1 d .
H15A H -0.1893(2) 0.5769(2) 0.4788(2) 0.062 Uiso 1 calc R
C16 C -0.1113(2) 0.5164(2) 0.4429(2) 0.0378(8) Uani 1 d .
H16A H -0.0864(2) 0.5071(2) 0.4801(2) 0.045 Uiso 1 calc R
C17 C -0.0649(2) 0.3790(2) 0.4835(2) 0.0336(7) Uani 1 d .
C18 C -0.1410(2) 0.3639(2) 0.4646(2) 0.0395(8) Uani 1 d .
H18A H -0.1549(2) 0.3668(2) 0.4230(2) 0.047 Uiso 1 calc R
C19 C -0.1951(2) 0.3447(2) 0.5081(2) 0.0454(9) Uani 1 d .
H19A H -0.2453(2) 0.3338(2) 0.4955(2) 0.054 Uiso 1 calc R
C20 C -0.1757(2) 0.3416(2) 0.5698(2) 0.0477(10) Uani 1 d .
H20A H -0.2129(2) 0.3289(2) 0.5986(2) 0.057 Uiso 1 calc R
C21 C -0.1013(3) 0.3575(2) 0.5891(2) 0.0478(10) Uani 1 d .
H21A H -0.0884(3) 0.3563(2) 0.6310(2) 0.057 Uiso 1 calc R
C22 C -0.0458(2) 0.3750(2) 0.5457(2) 0.0426(9) Uani 1 d .
H22A H 0.0049(2) 0.3843(2) 0.5585(2) 0.051 Uiso 1 calc R
C23 C 0.3365(2) 0.3737(2) 0.4549(2) 0.0335(7) Uani 1 d .
C24 C 0.3702(2) 0.3150(2) 0.4565(2) 0.0382(8) Uani 1 d .
H24A H 0.3519(2) 0.2839(2) 0.4303(2) 0.046 Uiso 1 calc R
C25 C 0.4310(2) 0.3029(2) 0.4970(2) 0.0457(9) Uani 1 d .
H25A H 0.4532(2) 0.2635(2) 0.4984(2) 0.055 Uiso 1 calc R
C26 C 0.4588(2) 0.3486(2) 0.5351(2) 0.0496(10) Uani 1 d .
H26A H 0.5001(2) 0.3404(2) 0.5620(2) 0.060 Uiso 1 calc R
C27 C 0.4256(2) 0.4072(2) 0.5335(2) 0.0468(10) Uani 1 d .
H27A H 0.4446(2) 0.4382(2) 0.5595(2) 0.056 Uiso 1 calc R
C28 C 0.3647(2) 0.4198(2) 0.4939(2) 0.0379(8) Uani 1 d .
H28A H 0.3425(2) 0.4592(2) 0.4932(2) 0.046 Uiso 1 calc R
C29 C 0.3281(2) 0.4908(2) 0.3692(2) 0.0320(7) Uani 1 d .
C30 C 0.3990(2) 0.4658(2) 0.3486(2) 0.0334(7) Uani 1 d .
H30A H 0.4051(2) 0.4230(2) 0.3458(2) 0.040 Uiso 1 calc R
C31 C 0.4601(2) 0.5044(2) 0.3325(2) 0.0389(8) Uani 1 d .
H31A H 0.5069(2) 0.4875(2) 0.3184(2) 0.047 Uiso 1 calc R
C32 C 0.4523(2) 0.5677(2) 0.3370(2) 0.0424(9) Uani 1 d .
H32A H 0.4932(2) 0.5934(2) 0.3246(2) 0.051 Uiso 1 calc R
C33 C 0.3833(2) 0.5935(2) 0.3600(2) 0.0486(10) Uani 1 d .
H33A H 0.3784(2) 0.6362(2) 0.3647(2) 0.058 Uiso 1 calc R
C34 C 0.3218(2) 0.5541(2) 0.3759(2) 0.0425(9) Uani 1 d .
H34A H 0.2756(2) 0.5709(2) 0.3913(2) 0.051 Uiso 1 calc R
C1S C 0.3324(3) 0.3139(2) 0.2595(2) 0.0511(10) Uani 1 d .
H1SA H 0.3205(3) 0.3506(2) 0.2801(2) 0.061 Uiso 1 calc R
C2S C 0.3792(3) 0.3153(2) 0.2076(2) 0.0551(11) Uani 1 d .
H2SA H 0.3988(3) 0.3528(2) 0.1931(2) 0.066 Uiso 1 calc R
C3S C 0.3969(3) 0.2613(2) 0.1774(2) 0.0589(12) Uani 1 d .
H3SA H 0.4288(3) 0.2622(2) 0.1425(2) 0.071 Uiso 1 calc R
C4S C 0.3679(3) 0.2059(2) 0.1982(2) 0.0616(12) Uani 1 d .
H4SA H 0.3796(3) 0.1693(2) 0.1774(2) 0.074 Uiso 1 calc R
C5S C 0.3204(3) 0.2048(2) 0.2510(2) 0.0620(12) Uani 1 d .
H5SA H 0.3007(3) 0.1673(2) 0.2656(2) 0.074 Uiso 1 calc R
C6S C 0.3031(3) 0.2581(2) 0.2808(2) 0.0534(11) Uani 1 d .
H6SA H 0.2714(3) 0.2573(2) 0.3158(2) 0.064 Uiso 1 calc R

loop_
_atom_type_symbol
_atom_type_description
_atom_type_scat_dispersion_real
_atom_type_scat_dispersion_imag
_atom_type_scat_source
C C 0.0033 0.0016 'International Tables Vol C Tables 4.2.6.8 and 6.1.1.4'
H H 0.0000 0.0000 'International Tables Vol C Tables 4.2.6.8 and 6.1.1.4'
B B 0.0013 0.0007 'International Tables Vol C Tables 4.2.6.8 and 6.1.1.4'
N N 0.0061 0.0033 'International Tables Vol C Tables 4.2.6.8 and 6.1.1.4'
O O 0.0106 0.0060 'International Tables Vol C Tables 4.2.6.8 and 6.1.1.4'
F F 0.0171 0.0103 'International Tables Vol C Tables 4.2.6.8 and 6.1.1.4'
Cl Cl 0.1484 0.1585 'International Tables Vol C Tables 4.2.6.8 and 6.1.1.4'
Fe Fe 0.3463 0.8444 'International Tables Vol C Tables 4.2.6.8 and 6.1.1.4'

loop_
_geom_angle_atom_site_label_1
_geom_angle_atom_site_label_2
_geom_angle_atom_site_label_3
_geom_angle
N5 Fe1 N3 88.50(12)
N5 Fe1 N4 116.39(13)
N3 Fe1 N4 78.17(12)
N5 Fe1 N6 78.85(12)
N3 Fe1 N6 155.52(13)
N4 Fe1 N6 88.72(12)
N5 Fe1 N2 152.91(13)
N3 Fe1 N2 112.30(12)
N4 Fe1 N2 85.87(14)
N6 Fe1 N2 86.90(12)
N5 Fe1 N1 86.40(13)
N3 Fe1 N1 87.31(12)
N4 Fe1 N1 152.21(13)
N6 Fe1 N1 112.40(12)
N2 Fe1 N1 77.84(14)
F1 B1 O5 107.5(3)
F1 B1 O1 108.0(3)
O5 B1 O1 111.2(3)
F1 B1 O3 107.7(3)
O5 B1 O3 110.7(3)
O1 B1 O3 111.6(3)
F2 B2 O4 109.3(4)
F2 B2 O6 106.9(3)
O4 B2 O6 112.3(3)
F2 B2 O2 106.5(3)
O4 B2 O2 111.1(3)
O6 B2 O2 110.4(3)
N1 O1 B1 110.9(3)
N2 O2 B2 111.8(3)
N3 O3 B1 111.6(2)
N4 O4 B2 111.6(3)
N5 O5 B1 112.1(3)
N6 O6 B2 111.5(2)
C1 N1 O1 116.5(3)
C1 N1 Fe1 119.2(3)
O1 N1 Fe1 121.9(2)
C2 N2 O2 117.1(3)
C2 N2 Fe1 118.7(3)
O2 N2 Fe1 122.0(2)
C3 N3 O3 116.4(3)
C3 N3 Fe1 120.4(2)
O3 N3 Fe1 122.3(2)
C4 N4 O4 116.5(3)
C4 N4 Fe1 119.6(2)
O4 N4 Fe1 121.5(2)
C5 N5 O5 117.0(3)
C5 N5 Fe1 118.5(2)
O5 N5 Fe1 121.7(2)
C6 N6 O6 117.5(3)
C6 N6 Fe1 119.0(2)
O6 N6 Fe1 122.0(2)
C1 N7 C9 120.0(4)
C1 N7 C7 120.7(4)
C9 N7 C7 118.6(4)
N1 C1 N7 125.3(4)
N1 C1 C2 109.7(4)
N7 C1 C2 125.0(4)
N2 C2 C1 113.9(4)
N2 C2 Cl1 119.2(3)
C1 C2 Cl1 126.7(3)
N3 C3 C11 125.3(3)
N3 C3 C4 109.8(3)
C11 C3 C4 124.9(3)
N4 C4 C3 111.3(3)
N4 C4 C17 124.1(3)
C3 C4 C17 124.5(3)
N5 C5 C6 111.1(3)
N5 C5 C29 124.2(3)
C6 C5 C29 124.2(3)
N6 C6 C5 111.0(3)
N6 C6 C23 126.4(3)
C5 C6 C23 122.4(3)
N7 C7 C8 111.8(7)
N7 C9 C10 115.7(5)
C12 C11 C16 119.2(3)
C12 C11 C3 120.6(3)
C16 C11 C3 120.2(3)
C13 C12 C11 120.4(4)
C12 C13 C14 119.8(4)
C15 C14 C13 120.2(4)
C14 C15 C16 119.7(4)
C15 C16 C11 120.7(4)
C22 C17 C18 119.2(3)
C22 C17 C4 121.4(3)
C18 C17 C4 119.4(3)
C19 C18 C17 119.5(4)
C20 C19 C18 120.8(4)
C19 C20 C21 120.2(4)
C20 C21 C22 119.5(4)
C21 C22 C17 120.8(4)
C28 C23 C24 119.6(3)
C28 C23 C6 118.9(3)
C24 C23 C6 121.5(3)
C25 C24 C23 119.8(4)
C26 C25 C24 120.4(4)
C25 C26 C27 120.0(4)
C28 C27 C26 120.4(4)
C27 C28 C23 119.9(3)
C34 C29 C30 118.9(3)
C34 C29 C5 121.8(3)
C30 C29 C5 119.3(3)
C31 C30 C29 120.2(3)
C32 C31 C30 120.6(3)
C31 C32 C33 120.2(3)
C34 C33 C32 118.8(4)
C29 C34 C33 121.3(4)
C2S C1S C6S 120.0(4)
C3S C2S C1S 119.9(4)
C2S C3S C4S 120.4(4)
C3S C4S C5S 119.4(4)
C6S C5S C4S 120.1(5)
C5S C6S C1S 120.2(4)

loop_
_geom_bond_atom_site_label_1
_geom_bond_atom_site_label_2
_geom_bond_distance
Fe1 N5 1.895(3)
Fe1 N3 1.898(3)
Fe1 N4 1.901(3)
Fe1 N6 1.905(3)
Fe1 N2 1.924(3)
Fe1 N1 1.929(3)
Cl1 C2 1.717(4)
F1 B1 1.361(5)
F2 B2 1.371(5)
B1 O5 1.481(5)
B1 O1 1.487(6)
B1 O3 1.493(4)
B2 O4 1.458(5)
B2 O6 1.484(4)
B2 O2 1.492(6)
O1 N1 1.381(4)
O2 N2 1.355(4)
O3 N3 1.373(3)
O4 N4 1.387(4)
O5 N5 1.371(3)
O6 N6 1.377(3)
N1 C1 1.323(5)
N2 C2 1.281(5)
N3 C3 1.314(4)
N4 C4 1.303(4)
N5 C5 1.316(4)
N6 C6 1.303(4)
N7 C1 1.370(6)
N7 C9 1.427(6)
N7 C7 1.468(6)
C1 C2 1.447(6)
C3 C11 1.467(4)
C3 C4 1.470(5)
C4 C17 1.472(5)
C5 C6 1.458(5)
C5 C29 1.467(4)
C6 C23 1.482(5)
C7 C8 1.550(13)
C9 C10 1.501(7)
C11 C12 1.392(5)
C11 C16 1.395(5)
C12 C13 1.386(6)
C13 C14 1.397(7)
C14 C15 1.386(7)
C15 C16 1.385(5)
C17 C22 1.384(5)
C17 C18 1.399(5)
C18 C19 1.382(5)
C19 C20 1.373(6)
C20 C21 1.382(6)
C21 C22 1.385(5)
C23 C28 1.389(5)
C23 C24 1.391(5)
C24 C25 1.383(5)
C25 C26 1.367(6)
C26 C27 1.384(6)
C27 C28 1.373(5)
C29 C34 1.377(5)
C29 C30 1.398(5)
C30 C31 1.379(5)
C31 C32 1.373(5)
C32 C33 1.395(6)
C33 C34 1.392(5)
C1S C2S 1.375(6)
C1S C6S 1.382(6)
C2S C3S 1.368(7)
C3S C4S 1.368(7)
C4S C5S 1.399(7)
C5S C6S 1.349(6)

loop_
_geom_torsion_atom_site_label_1
_geom_torsion_atom_site_label_2
_geom_torsion_atom_site_label_3
_geom_torsion_atom_site_label_4
_geom_torsion
F1 B1 O1 N1 -172.9(3)
O5 B1 O1 N1 69.4(3)
O3 B1 O1 N1 -54.7(4)
F2 B2 O2 N2 -171.1(3)
O4 B2 O2 N2 69.9(4)
O6 B2 O2 N2 -55.4(4)
F1 B1 O3 N3 -171.7(3)
O5 B1 O3 N3 -54.5(4)
O1 B1 O3 N3 69.9(4)
F2 B2 O4 N4 -170.3(3)
O6 B2 O4 N4 71.1(4)
O2 B2 O4 N4 -53.1(4)
F1 B1 O5 N5 -171.6(3)
O1 B1 O5 N5 -53.7(4)
O3 B1 O5 N5 71.0(4)
F2 B2 O6 N6 -174.2(3)
O4 B2 O6 N6 -54.3(4)
O2 B2 O6 N6 70.3(4)
B1 O1 N1 C1 149.3(3)
B1 O1 N1 Fe1 -13.1(3)
N5 Fe1 N1 C1 161.0(3)
N3 Fe1 N1 C1 -110.3(3)
N4 Fe1 N1 C1 -52.3(4)
N6 Fe1 N1 C1 84.7(3)
N2 Fe1 N1 C1 3.2(3)
N5 Fe1 N1 O1 -37.0(2)
N3 Fe1 N1 O1 51.6(2)
N4 Fe1 N1 O1 109.7(3)
N6 Fe1 N1 O1 -113.4(2)
N2 Fe1 N1 O1 165.1(3)
B2 O2 N2 C2 150.2(3)
B2 O2 N2 Fe1 -12.8(4)
N5 Fe1 N2 C2 -53.2(4)
N3 Fe1 N2 C2 84.6(3)
N4 Fe1 N2 C2 160.0(3)
N6 Fe1 N2 C2 -111.1(3)
N1 Fe1 N2 C2 2.6(3)
N5 Fe1 N2 O2 109.6(3)
N3 Fe1 N2 O2 -112.7(2)
N4 Fe1 N2 O2 -37.2(3)
N6 Fe1 N2 O2 51.7(3)
N1 Fe1 N2 O2 165.4(3)
B1 O3 N3 C3 156.7(3)
B1 O3 N3 Fe1 -12.4(4)
N5 Fe1 N3 C3 -118.7(3)
N4 Fe1 N3 C3 -1.4(3)
N6 Fe1 N3 C3 -60.4(4)
N2 Fe1 N3 C3 79.1(3)
N1 Fe1 N3 C3 154.8(3)
N5 Fe1 N3 O3 49.9(2)
N4 Fe1 N3 O3 167.3(3)
N6 Fe1 N3 O3 108.3(3)
N2 Fe1 N3 O3 -112.2(2)
N1 Fe1 N3 O3 -36.5(2)
B2 O4 N4 C4 145.6(3)
B2 O4 N4 Fe1 -16.4(4)
N5 Fe1 N4 C4 88.9(3)
N3 Fe1 N4 C4 6.6(3)
N6 Fe1 N4 C4 165.8(3)
N2 Fe1 N4 C4 -107.2(3)
N1 Fe1 N4 C4 -53.4(4)
N5 Fe1 N4 O4 -109.7(2)
N3 Fe1 N4 O4 168.0(3)
N6 Fe1 N4 O4 -32.8(2)
N2 Fe1 N4 O4 54.2(2)
N1 Fe1 N4 O4 108.0(3)
B1 O5 N5 C5 144.3(3)
B1 O5 N5 Fe1 -16.3(3)
N3 Fe1 N5 C5 166.2(3)
N4 Fe1 N5 C5 90.2(3)
N6 Fe1 N5 C5 7.3(3)
N2 Fe1 N5 C5 -52.3(4)
N1 Fe1 N5 C5 -106.4(3)
N3 Fe1 N5 O5 -33.4(2)
N4 Fe1 N5 O5 -109.4(2)
N6 Fe1 N5 O5 167.6(3)
N2 Fe1 N5 O5 108.1(3)
N1 Fe1 N5 O5 54.0(2)
B2 O6 N6 C6 152.5(3)
B2 O6 N6 Fe1 -13.3(4)
N5 Fe1 N6 C6 1.3(3)
N3 Fe1 N6 C6 -58.9(4)
N4 Fe1 N6 C6 -116.0(3)
N2 Fe1 N6 C6 158.1(3)
N1 Fe1 N6 C6 82.6(3)
N5 Fe1 N6 O6 166.8(3)
N3 Fe1 N6 O6 106.7(3)
N4 Fe1 N6 O6 49.6(2)
N2 Fe1 N6 O6 -36.3(3)
N1 Fe1 N6 O6 -111.8(2)
O1 N1 C1 N7 10.8(5)
Fe1 N1 C1 N7 173.7(3)
O1 N1 C1 C2 -170.3(3)
Fe1 N1 C1 C2 -7.4(4)
C9 N7 C1 N1 39.0(6)
C7 N7 C1 N1 -150.1(5)
C9 N7 C1 C2 -139.7(4)
C7 N7 C1 C2 31.2(7)
O2 N2 C2 C1 -170.9(3)
Fe1 N2 C2 C1 -7.3(4)
O2 N2 C2 Cl1 3.9(4)
Fe1 N2 C2 Cl1 167.6(2)
N1 C1 C2 N2 9.2(5)
N7 C1 C2 N2 -171.9(4)
N1 C1 C2 Cl1 -165.2(3)
N7 C1 C2 Cl1 13.6(6)
O3 N3 C3 C11 6.9(5)
Fe1 N3 C3 C11 176.3(3)
O3 N3 C3 C4 -172.5(3)
Fe1 N3 C3 C4 -3.1(4)
O4 N4 C4 C3 -172.2(3)
Fe1 N4 C4 C3 -9.9(4)
O4 N4 C4 C17 5.0(5)
Fe1 N4 C4 C17 167.3(3)
N3 C3 C4 N4 7.9(4)
C11 C3 C4 N4 -171.5(3)
N3 C3 C4 C17 -169.3(3)
C11 C3 C4 C17 11.3(5)
O5 N5 C5 C6 -174.6(3)
Fe1 N5 C5 C6 -13.3(4)
O5 N5 C5 C29 -3.2(5)
Fe1 N5 C5 C29 158.0(3)
O6 N6 C6 C5 -174.5(3)
Fe1 N6 C6 C5 -8.3(4)
O6 N6 C6 C23 0.1(5)
Fe1 N6 C6 C23 166.3(3)
N5 C5 C6 N6 13.3(4)
C29 C5 C6 N6 -158.0(3)
N5 C5 C6 C23 -161.5(3)
C29 C5 C6 C23 27.2(5)
C1 N7 C7 C8 -107.7(7)
C9 N7 C7 C8 63.3(8)
C1 N7 C9 C10 -121.8(5)
C7 N7 C9 C10 67.2(7)
N3 C3 C11 C12 43.3(5)
C4 C3 C11 C12 -137.4(4)
N3 C3 C11 C16 -137.7(4)
C4 C3 C11 C16 41.6(5)
C16 C11 C12 C13 -0.2(6)
C3 C11 C12 C13 178.7(4)
C11 C12 C13 C14 1.1(7)
C12 C13 C14 C15 -0.5(7)
C13 C14 C15 C16 -1.0(7)
C14 C15 C16 C11 2.0(6)
C12 C11 C16 C15 -1.4(5)
C3 C11 C16 C15 179.7(3)
N4 C4 C17 C22 52.3(5)
C3 C4 C17 C22 -130.9(4)
N4 C4 C17 C18 -126.4(4)
C3 C4 C17 C18 50.5(5)
C22 C17 C18 C19 -0.7(5)
C4 C17 C18 C19 178.0(3)
C17 C18 C19 C20 1.5(6)
C18 C19 C20 C21 -0.4(6)
C19 C20 C21 C22 -1.5(6)
C20 C21 C22 C17 2.3(6)
C18 C17 C22 C21 -1.1(6)
C4 C17 C22 C21 -179.8(3)
N6 C6 C23 C28 -138.5(4)
C5 C6 C23 C28 35.5(5)
N6 C6 C23 C24 41.6(5)
C5 C6 C23 C24 -144.4(3)
C28 C23 C24 C25 0.4(6)
C6 C23 C24 C25 -179.7(3)
C23 C24 C25 C26 -0.8(6)
C24 C25 C26 C27 0.6(7)
C25 C26 C27 C28 -0.1(7)
C26 C27 C28 C23 -0.3(6)
C24 C23 C28 C27 0.1(6)
C6 C23 C28 C27 -179.8(3)
N5 C5 C29 C34 47.9(5)
C6 C5 C29 C34 -141.9(4)
N5 C5 C29 C30 -131.9(4)
C6 C5 C29 C30 38.3(5)
C34 C29 C30 C31 -3.1(5)
C5 C29 C30 C31 176.7(3)
C29 C30 C31 C32 0.6(5)
C30 C31 C32 C33 2.2(6)
C31 C32 C33 C34 -2.5(6)
C30 C29 C34 C33 2.8(6)
C5 C29 C34 C33 -177.0(4)
C32 C33 C34 C29 0.0(6)
C6S C1S C2S C3S -0.2(7)
C1S C2S C3S C4S 0.4(7)
C2S C3S C4S C5S -0.5(7)
C3S C4S C5S C6S 0.4(8)
C4S C5S C6S C1S -0.2(7)
C2S C1S C6S C5S 0.1(7)
